data_7037789
loop_
_publ_author_name
'Vinogradova, Katerina A.'
'Krivopalov, Viktor P.'
'Nikolaenkova, Elena B.'
'Pervukhina, Natalia V.'
'Naumov, Dmitrii Yu'
'Boguslavsky, Evgenii G.'
'Bushuev, Mark B.'

_publ_section_title
;
 Mixed-valence copper(i,ii) complexes with
 4-(1H-pyrazol-1-yl)-6-R-pyrimidines: from ionic structures to
 coordination polymers.
;
_journal_issue 2
_journal_name_full 'Dalton transactions (Cambridge, England : 2003)'
_journal_page_first 515
_journal_page_last 524
_journal_paper_doi 10.1039/c5dt04005a
_journal_volume 45
_journal_year 2015
_chemical_formula_moiety 'C23 H21 N5 O'
_chemical_formula_sum 'C23 H21 N5 O'
_chemical_formula_weight 383.45
_space_group_IT_number 14
_symmetry_cell_setting monoclinic
_symmetry_Int_Tables_number 14
_symmetry_space_group_name_Hall '-P 2ybc'
_symmetry_space_group_name_H-M 'P 1 21/c 1'
_atom_sites_solution_hydrogens geom
_atom_sites_solution_primary direct
_atom_sites_solution_secondary difmap
_audit_creation_method SHELXL-97
_audit_update_record
;
2015-09-14 deposited with the CCDC.
2015-11-09 downloaded from the CCDC.
;
_cell_angle_alpha 90.00
_cell_angle_beta 94.403(3)
_cell_angle_gamma 90.00
_cell_formula_units_Z 4
_cell_length_a 11.6372(11)
_cell_length_b 7.5691(6)
_cell_length_c 21.511(2)
_cell_measurement_reflns_used 4499
_cell_measurement_temperature 150(2)
_cell_measurement_theta_max 26.37
_cell_measurement_theta_min 2.68
_cell_volume 1889.2(3)
_computing_cell_refinement 'SAINT (Bruker, 2004)'
_computing_data_collection 'APEX2 (Bruker, 2004)'
_computing_data_reduction 'SAINT (Bruker, 2004)'
_computing_molecular_graphics 'SHELXTL (Bruker, 2004)'
_computing_publication_material 'SHELXTL (Bruker, 2004)'
_computing_structure_refinement 'SHELXTL (Bruker, 2004)'
_computing_structure_solution 'SHELXTL (Bruker, 2004)'
_diffrn_ambient_temperature 150(2)
_diffrn_detector_area_resol_mean 25
_diffrn_measured_fraction_theta_full 0.999
_diffrn_measured_fraction_theta_max 0.999
_diffrn_measurement_device_type 'Bruker Nonius X8Apex CCD area-detector'
_diffrn_measurement_method '\f scans'
_diffrn_radiation_monochromator graphite
_diffrn_radiation_probe x-ray
_diffrn_radiation_type MoK\a
_diffrn_radiation_wavelength 0.71073
_diffrn_reflns_av_R_equivalents 0.0274
_diffrn_reflns_av_sigmaI/netI 0.0269
_diffrn_reflns_limit_h_max 14
_diffrn_reflns_limit_h_min -14
_diffrn_reflns_limit_k_max 5
_diffrn_reflns_limit_k_min -9
_diffrn_reflns_limit_l_max 26
_diffrn_reflns_limit_l_min -26
_diffrn_reflns_number 13728
_diffrn_reflns_theta_full 25.50
_diffrn_reflns_theta_max 26.37
_diffrn_reflns_theta_min 1.76
_diffrn_source 'fine-focus sealed tube'
_diffrn_standards_decay_% 0
_diffrn_standards_number 0
_exptl_absorpt_coefficient_mu 0.086
_exptl_absorpt_correction_T_max 0.9872
_exptl_absorpt_correction_T_min 0.9787
_exptl_absorpt_correction_type multi-scan
_exptl_absorpt_process_details 'SADABS (Bruker, 2004)'
_exptl_crystal_colour colorless
_exptl_crystal_density_diffrn 1.348
_exptl_crystal_density_method 'not measured'
_exptl_crystal_description prism
_exptl_crystal_F_000 808
_exptl_crystal_size_max 0.25
_exptl_crystal_size_mid 0.21
_exptl_crystal_size_min 0.15
_refine_diff_density_max 0.213
_refine_diff_density_min -0.239
_refine_diff_density_rms 0.040
_refine_ls_extinction_method none
_refine_ls_goodness_of_fit_ref 1.047
_refine_ls_hydrogen_treatment mixed
_refine_ls_matrix_type full
_refine_ls_number_parameters 262
_refine_ls_number_reflns 3869
_refine_ls_number_restraints 0
_refine_ls_restrained_S_all 1.047
_refine_ls_R_factor_all 0.0510
_refine_ls_R_factor_gt 0.0360
_refine_ls_shift/su_max 0.000
_refine_ls_shift/su_mean 0.000
_refine_ls_structure_factor_coef Fsqd
_refine_ls_weighting_details 'calc w=1/[\s^2^(Fo^2^)+(0.0475P)^2^+0.2950P] where P=(Fo^2^+2Fc^2^)/3'
_refine_ls_weighting_scheme calc
_refine_ls_wR_factor_gt 0.0871
_refine_ls_wR_factor_ref 0.0918
_reflns_number_gt 3080
_reflns_number_total 3869
_reflns_threshold_expression >2\s(I)
_cod_data_source_file c5dt04005a2.cif
_cod_data_source_block mbb_077b
_cod_original_sg_symbol_H-M 'P 21/c'
_cod_database_code 7037789

loop_
_symmetry_equiv_pos_as_xyz
'x, y, z'
'-x, y+1/2, -z+1/2'
'-x, -y, -z'
'x, -y-1/2, z-1/2'

loop_
_atom_site_label
_atom_site_type_symbol
_atom_site_fract_x
_atom_site_fract_y
_atom_site_fract_z
_atom_site_U_iso_or_equiv
_atom_site_adp_type
_atom_site_occupancy
_atom_site_symmetry_multiplicity
_atom_site_calc_flag
_atom_site_refinement_flags
O11 O 0.10423(8) 0.50497(13) 0.16501(4) 0.0301(2) Uani 1 1 d .
N11 N 0.63599(9) 0.80691(13) 0.03148(5) 0.0185(2) Uani 1 1 d .
N12 N 0.57850(9) 0.80603(13) -0.02628(5) 0.0175(2) Uani 1 1 d .
N13 N 0.41916(9) 0.69796(14) -0.08804(5) 0.0220(2) Uani 1 1 d .
N14 N 0.24869(9) 0.60272(13) -0.04165(5) 0.0211(2) Uani 1 1 d .
N15 N 0.23573(9) 0.60284(14) 0.06526(5) 0.0199(2) Uani 1 1 d .
C11 C 0.73605(10) 0.88556(15) 0.02421(6) 0.0169(3) Uani 1 1 d .
C12 C 0.74380(10) 0.93504(15) -0.03863(6) 0.0180(3) Uani 1 1 d .
H12 H 0.8071 0.9917 -0.0557 0.022 Uiso 1 1 calc R
C13 C 0.64241(11) 0.88550(15) -0.07021(5) 0.0171(3) Uani 1 1 d .
C14 C 0.46666(10) 0.72999(15) -0.03061(6) 0.0169(3) Uani 1 1 d .
C15 C 0.41425(10) 0.69497(15) 0.02312(6) 0.0178(3) Uani 1 1 d .
H15 H 0.4528 0.7131 0.0632 0.021 Uiso 1 1 calc R
C16 C 0.30096(10) 0.63108(15) 0.01583(6) 0.0173(3) Uani 1 1 d .
C17 C 0.31192(11) 0.63710(17) -0.08899(6) 0.0238(3) Uani 1 1 d .
H17 H 0.2753 0.6151 -0.1293 0.029 Uiso 1 1 calc R
C111 C 0.81739(10) 0.91646(16) 0.07902(6) 0.0184(3) Uani 1 1 d .
C112 C 0.90836(11) 1.03541(17) 0.07629(6) 0.0230(3) Uani 1 1 d .
H112 H 0.9219 1.0907 0.0379 0.028 Uiso 1 1 calc R
C113 C 0.97932(11) 1.07349(18) 0.12950(7) 0.0274(3) Uani 1 1 d .
H113 H 1.0405 1.1558 0.1274 0.033 Uiso 1 1 calc R
C114 C 0.96134(11) 0.99222(19) 0.18561(6) 0.0279(3) Uani 1 1 d .
H114 H 1.0098 1.0190 0.2220 0.033 Uiso 1 1 calc R
C115 C 0.87234(11) 0.87166(18) 0.18850(6) 0.0258(3) Uani 1 1 d .
H115 H 0.8603 0.8147 0.2268 0.031 Uiso 1 1 calc R
C116 C 0.80093(11) 0.83396(16) 0.13577(6) 0.0212(3) Uani 1 1 d .
H116 H 0.7401 0.7511 0.1382 0.025 Uiso 1 1 calc R
C131 C 0.60729(10) 0.92947(15) -0.13596(5) 0.0172(3) Uani 1 1 d .
C132 C 0.68960(11) 0.91220(16) -0.17944(6) 0.0204(3) Uani 1 1 d .
H132 H 0.7613 0.8569 -0.1677 0.024 Uiso 1 1 calc R
C133 C 0.66751(12) 0.97528(17) -0.23993(6) 0.0250(3) Uani 1 1 d .
H133 H 0.7245 0.9639 -0.2690 0.030 Uiso 1 1 calc R
C134 C 0.56336(12) 1.05424(17) -0.25800(6) 0.0266(3) Uani 1 1 d .
H134 H 0.5485 1.0978 -0.2993 0.032 Uiso 1 1 calc R
C135 C 0.48039(12) 1.06920(17) -0.21506(6) 0.0249(3) Uani 1 1 d .
H135 H 0.4081 1.1217 -0.2274 0.030 Uiso 1 1 calc R
C136 C 0.50190(11) 1.00864(16) -0.15463(6) 0.0207(3) Uani 1 1 d .
H136 H 0.4447 1.0210 -0.1257 0.025 Uiso 1 1 calc R
C161 C 0.29019(11) 0.58498(17) 0.12873(6) 0.0225(3) Uani 1 1 d .
H16A H 0.3535 0.6720 0.1353 0.027 Uiso 1 1 calc R
H16B H 0.3236 0.4652 0.1343 0.027 Uiso 1 1 calc R
C162 C 0.20275(12) 0.61529(19) 0.17605(6) 0.0285(3) Uani 1 1 d .
H16C H 0.2391 0.5916 0.2184 0.034 Uiso 1 1 calc R
H16D H 0.1782 0.7405 0.1744 0.034 Uiso 1 1 calc R
C163 C 0.04841(11) 0.54896(18) 0.10580(6) 0.0248(3) Uani 1 1 d .
H16E H 0.0277 0.6758 0.1052 0.030 Uiso 1 1 calc R
H16F H -0.0236 0.4796 0.0989 0.030 Uiso 1 1 calc R
C164 C 0.12558(11) 0.51094(17) 0.05426(6) 0.0231(3) Uani 1 1 d .
H16G H 0.1394 0.3821 0.0519 0.028 Uiso 1 1 calc R
H16H H 0.0871 0.5496 0.0139 0.028 Uiso 1 1 calc R

loop_
_atom_site_aniso_label
_atom_site_aniso_U_11
_atom_site_aniso_U_22
_atom_site_aniso_U_33
_atom_site_aniso_U_23
_atom_site_aniso_U_13
_atom_site_aniso_U_12
O11 0.0258(5) 0.0426(6) 0.0219(5) 0.0035(4) 0.0022(4) -0.0125(4)
N11 0.0173(5) 0.0241(5) 0.0138(5) 0.0000(4) -0.0012(4) 0.0003(4)
N12 0.0171(5) 0.0217(5) 0.0134(5) -0.0004(4) 0.0001(4) -0.0005(4)
N13 0.0223(6) 0.0278(6) 0.0157(5) -0.0024(4) 0.0003(4) -0.0043(5)
N14 0.0216(6) 0.0239(5) 0.0176(6) -0.0019(4) -0.0003(4) -0.0031(4)
N15 0.0172(5) 0.0267(5) 0.0155(5) 0.0003(4) -0.0004(4) -0.0048(4)
C11 0.0161(6) 0.0166(6) 0.0181(6) -0.0004(5) 0.0019(5) 0.0026(5)
C12 0.0171(6) 0.0201(6) 0.0170(6) 0.0010(5) 0.0027(5) 0.0014(5)
C13 0.0189(6) 0.0162(6) 0.0165(6) -0.0004(5) 0.0035(5) 0.0025(5)
C14 0.0168(6) 0.0154(5) 0.0184(6) -0.0011(5) 0.0011(5) 0.0020(5)
C15 0.0188(6) 0.0198(6) 0.0144(6) -0.0014(5) -0.0007(5) 0.0005(5)
C16 0.0194(6) 0.0153(6) 0.0172(6) -0.0010(5) 0.0002(5) 0.0015(5)
C17 0.0259(7) 0.0301(7) 0.0150(6) -0.0037(5) -0.0018(5) -0.0049(6)
C111 0.0157(6) 0.0206(6) 0.0187(6) -0.0016(5) 0.0011(5) 0.0047(5)
C112 0.0197(7) 0.0259(7) 0.0233(7) 0.0031(5) 0.0015(5) 0.0016(5)
C113 0.0192(7) 0.0278(7) 0.0345(8) -0.0013(6) -0.0016(6) -0.0032(6)
C114 0.0224(7) 0.0357(8) 0.0242(7) -0.0066(6) -0.0062(6) 0.0008(6)
C115 0.0254(7) 0.0335(7) 0.0182(7) -0.0008(6) 0.0006(5) 0.0023(6)
C116 0.0186(6) 0.0245(6) 0.0206(7) -0.0007(5) 0.0014(5) -0.0004(5)
C131 0.0199(6) 0.0158(6) 0.0158(6) -0.0007(5) 0.0003(5) -0.0018(5)
C132 0.0202(6) 0.0224(6) 0.0186(6) -0.0010(5) 0.0010(5) -0.0008(5)
C133 0.0308(8) 0.0276(7) 0.0170(7) 0.0004(5) 0.0050(6) -0.0028(6)
C134 0.0369(8) 0.0266(7) 0.0156(7) 0.0041(5) -0.0029(6) -0.0018(6)
C135 0.0257(7) 0.0233(6) 0.0246(7) 0.0017(5) -0.0051(6) 0.0024(5)
C136 0.0216(7) 0.0207(6) 0.0200(7) -0.0008(5) 0.0020(5) 0.0007(5)
C161 0.0214(7) 0.0284(7) 0.0172(6) 0.0022(5) -0.0020(5) -0.0059(5)
C162 0.0266(7) 0.0387(8) 0.0200(7) -0.0021(6) 0.0014(6) -0.0108(6)
C163 0.0200(7) 0.0290(7) 0.0254(7) 0.0007(6) 0.0020(5) -0.0024(6)
C164 0.0183(7) 0.0289(7) 0.0220(7) -0.0019(5) 0.0007(5) -0.0055(5)

loop_
_atom_type_symbol
_atom_type_description
_atom_type_scat_dispersion_real
_atom_type_scat_dispersion_imag
_atom_type_scat_source
C C 0.0033 0.0016 'International Tables Vol C Tables 4.2.6.8 and 6.1.1.4'
H H 0.0000 0.0000 'International Tables Vol C Tables 4.2.6.8 and 6.1.1.4'
N N 0.0061 0.0033 'International Tables Vol C Tables 4.2.6.8 and 6.1.1.4'
O O 0.0106 0.0060 'International Tables Vol C Tables 4.2.6.8 and 6.1.1.4'

loop_
_geom_angle_atom_site_label_1
_geom_angle_atom_site_label_2
_geom_angle_atom_site_label_3
_geom_angle
C162 O11 C163 108.56(10)
C11 N11 N12 105.55(9)
N11 N12 C13 111.58(10)
N11 N12 C14 116.38(9)
C13 N12 C14 132.03(10)
C17 N13 C14 113.48(11)
C17 N14 C16 115.69(11)
C16 N15 C164 118.69(10)
C16 N15 C161 120.75(10)
C164 N15 C161 114.69(10)
N11 C11 C12 110.65(11)
N11 C11 C111 119.51(11)
C12 C11 C111 129.77(11)
C13 C12 C11 106.65(11)
C13 C12 H12 126.7
C11 C12 H12 126.7
C12 C13 N12 105.57(10)
C12 C13 C131 125.27(11)
N12 C13 C131 128.82(11)
N13 C14 C15 124.34(11)
N13 C14 N12 116.50(10)
C15 C14 N12 119.16(11)
C14 C15 C16 116.57(11)
C14 C15 H15 121.7
C16 C15 H15 121.7
N14 C16 N15 116.60(11)
N14 C16 C15 120.66(11)
N15 C16 C15 122.66(11)
N14 C17 N13 129.16(12)
N14 C17 H17 115.4
N13 C17 H17 115.4
C112 C111 C116 118.74(12)
C112 C111 C11 120.81(11)
C116 C111 C11 120.37(11)
C113 C112 C111 120.29(12)
C113 C112 H112 119.9
C111 C112 H112 119.9
C114 C113 C112 120.40(12)
C114 C113 H113 119.8
C112 C113 H113 119.8
C113 C114 C115 119.68(12)
C113 C114 H114 120.2
C115 C114 H114 120.2
C116 C115 C114 120.22(12)
C116 C115 H115 119.9
C114 C115 H115 119.9
C115 C116 C111 120.67(12)
C115 C116 H116 119.7
C111 C116 H116 119.7
C132 C131 C136 118.72(11)
C132 C131 C13 117.79(11)
C136 C131 C13 122.92(11)
C133 C132 C131 120.51(12)
C133 C132 H132 119.7
C131 C132 H132 119.7
C134 C133 C132 120.48(12)
C134 C133 H133 119.8
C132 C133 H133 119.8
C133 C134 C135 119.17(12)
C133 C134 H134 120.4
C135 C134 H134 120.4
C136 C135 C134 120.82(12)
C136 C135 H135 119.6
C134 C135 H135 119.6
C135 C136 C131 120.28(12)
C135 C136 H136 119.9
C131 C136 H136 119.9
N15 C161 C162 110.36(11)
N15 C161 H16A 109.6
C162 C161 H16A 109.6
N15 C161 H16B 109.6
C162 C161 H16B 109.6
H16A C161 H16B 108.1
O11 C162 C161 111.96(11)
O11 C162 H16C 109.2
C161 C162 H16C 109.2
O11 C162 H16D 109.2
C161 C162 H16D 109.2
H16C C162 H16D 107.9
O11 C163 C164 110.90(11)
O11 C163 H16E 109.5
C164 C163 H16E 109.5
O11 C163 H16F 109.5
C164 C163 H16F 109.5
H16E C163 H16F 108.0
N15 C164 C163 110.78(10)
N15 C164 H16G 109.5
C163 C164 H16G 109.5
N15 C164 H16H 109.5
C163 C164 H16H 109.5
H16G C164 H16H 108.1

loop_
_geom_bond_atom_site_label_1
_geom_bond_atom_site_label_2
_geom_bond_distance
O11 C162 1.4235(16)
O11 C163 1.4241(15)
N11 C11 1.3276(15)
N11 N12 1.3652(14)
N12 C13 1.3841(15)
N12 C14 1.4196(15)
N13 C17 1.3290(16)
N13 C14 1.3364(15)
N14 C17 1.3271(16)
N14 C16 1.3527(15)
N15 C16 1.3697(16)
N15 C164 1.4616(16)
N15 C161 1.4669(15)
C11 C12 1.4124(17)
C11 C111 1.4729(17)
C12 C13 1.3678(17)
C12 H12 0.9500
C13 C131 1.4798(16)
C14 C15 1.3733(17)
C15 C16 1.4018(17)
C15 H15 0.9500
C17 H17 0.9500
C111 C112 1.3945(18)
C111 C116 1.3973(17)
C112 C113 1.3892(18)
C112 H112 0.9500
C113 C114 1.3850(19)
C113 H113 0.9500
C114 C115 1.3853(19)
C114 H114 0.9500
C115 C116 1.3834(18)
C115 H115 0.9500
C116 H116 0.9500
C131 C132 1.3953(17)
C131 C136 1.3960(17)
C132 C133 1.3912(17)
C132 H132 0.9500
C133 C134 1.3802(19)
C133 H133 0.9500
C134 C135 1.3911(19)
C134 H134 0.9500
C135 C136 1.3831(18)
C135 H135 0.9500
C136 H136 0.9500
C161 C162 1.5109(18)
C161 H16A 0.9900
C161 H16B 0.9900
C162 H16C 0.9900
C162 H16D 0.9900
C163 C164 1.5071(17)
C163 H16E 0.9900
C163 H16F 0.9900
C164 H16G 0.9900
C164 H16H 0.9900
